data_4130673
loop_
_publ_author_name
'He, Qing'
'Zhang, Zhan'
'Brewster, James T.'
'Lynch, Vincent M.'
'Kim, Sung Kuk'
'Sessler, Jonathan L.'

_publ_section_title
;
 Hemispherand-Strapped Calix[4]pyrrole: An Ion-pair Receptor for the
 Recognition and Extraction of Lithium Nitrite.
;
_journal_issue 31
_journal_name_full 'Journal of the American Chemical Society'
_journal_page_first 9779
_journal_page_last 9782
_journal_paper_doi 10.1021/jacs.6b05713
_journal_volume 138
_journal_year 2016
_chemical_formula_moiety 'C50 H58 Li N8 O5, 2(C H4 O), C2 H3 N, Cl'
_chemical_formula_sum 'C54 H69 Cl Li N9 O7'
_chemical_formula_weight 998.57
_space_group_crystal_system triclinic
_space_group_IT_number 2
_space_group_name_Hall '-P 1'
_space_group_name_H-M_alt 'P -1'
_atom_sites_solution_hydrogens mixed
_atom_sites_solution_primary direct
_audit_creation_date 2016-06-03
_audit_creation_method
;
Olex2 1.2
(compiled 2016.02.19 svn.r3266 for OlexSys, GUI svn.r5155)
;
_cell_angle_alpha 85.4609(14)
_cell_angle_beta 88.1007(15)
_cell_angle_gamma 89.6809(17)
_cell_formula_units_Z 2
_cell_length_a 10.8528(2)
_cell_length_b 13.6605(3)
_cell_length_c 18.1919(3)
_cell_measurement_reflns_used 28786
_cell_measurement_temperature 100.01(10)
_cell_measurement_theta_max 73.5210
_cell_measurement_theta_min 3.2270
_cell_volume 2687.09(9)
_computing_cell_refinement 'CrysAlisPro 1.171.38.27t (Agilent, 2015)'
_computing_data_collection 'CrysAlisPro 1.171.38.27t (Agilent, 2015)'
_computing_data_reduction 'CrysAlisPro 1.171.38.27t (Agilent, 2015)'
_computing_molecular_graphics 'Olex2 (Dolomanov et al., 2009)'
_computing_publication_material 'Olex2 (Dolomanov et al., 2009)'
_computing_structure_refinement 'ShelXL (Sheldrick, 2015)'
_computing_structure_solution 'ShelXT (Sheldrick, 2015)'
_diffrn_ambient_temperature 100.15
_diffrn_detector_area_resol_mean 5.2940
_diffrn_detector_type AtlasS2
_diffrn_measured_fraction_theta_full 0.998
_diffrn_measured_fraction_theta_max 0.981
_diffrn_measurement_details
;
List of Runs (angles in degrees, time in seconds):

  # Type    Start    End  Width  t~exp~   \w     \q     \k     \f   Frames
--------------------------------------------------------------------------
  1  \w   -114.00 -13.00   1.00    1.50    --  -40.84 -57.00 120.00  101
  2  \w    -69.00  32.00   1.00    1.50    --  -40.84  57.00 -90.00  101
  3  \w    -65.00  33.00   1.00    1.50    --  -40.84  38.00  60.00   98
  4  \w      1.00  82.00   1.00    1.50    --   40.84 -99.00  30.00   81
  5  \w     30.00 135.00   1.00    3.00    --  106.76 -30.00 -90.00  105
  6  \w     78.00 178.00   1.00    3.00    --  106.76  30.00-180.00  100
  7  \w     24.00 109.00   1.00    3.00    --  106.76 -94.00 -60.00   85
  8  \w     94.00 178.00   1.00    3.00    --  106.76 125.00   0.00   84
  9  \w     78.00 178.00   1.00    3.00    --  106.76  30.00  90.00  100
 10  \w     34.00 133.00   1.00    3.00    --  106.76 -45.00  30.00   99
 11  \w     31.00 139.00   1.00    3.00    --  106.76 -77.00  30.00  108
 12  \w     34.00 122.00   1.00    3.00    --  106.76-125.00-120.00   88
 13  \w   -114.00 -13.00   1.00    1.50    --  -40.84 -57.00-150.00  101
 14  \w   -114.00 -13.00   1.00    1.50    --  -40.84 -57.00  30.00  101
 15  \w   -114.00 -13.00   1.00    1.50    --  -40.84 -57.00 -60.00  101
 16  \w     74.00 178.00   1.00    3.00    --  106.76  77.00-150.00  104
 17  \w     74.00 178.00   1.00    3.00    --  106.76  77.00   0.00  104
 18  \w     81.00 178.00   1.00    3.00    --  106.76  45.00 120.00   97
 19  \w     74.00 178.00   1.00    3.00    --  106.76  77.00-180.00  104
 20  \w     78.00 178.00   1.00    3.00    --  106.76  61.00 -30.00  100
 21  \w     54.00 178.00   1.00    3.00    --  106.76  15.00 -30.00  124
 22  \w   -117.00  -8.00   1.00    1.50    --  -40.84 -77.00 150.00  109
 23  \w   -117.00  -8.00   1.00    1.50    --  -40.84 -77.00   0.00  109
 24  \w    -31.00  69.00   1.00    1.50    --   40.84 -57.00  90.00  100
 25  \w     74.00 178.00   1.00    3.00    --  106.76  77.00  30.00  104
 26  \w     74.00 178.00   1.00    3.00    --  106.76  77.00 -90.00  104
 27  \w     74.00 178.00   1.00    3.00    --  106.76  77.00-120.00  104
 28  \w     74.00 178.00   1.00    3.00    --  106.76  77.00 150.00  104
 29  \w     74.00 178.00   1.00    3.00    --  106.76  77.00 120.00  104
 30  \w     74.00 178.00   1.00    3.00    --  106.76  77.00  60.00  104
 31  \w   -117.00 -16.00   1.00    1.50    --  -40.84 -77.00 -90.00  101
;
_diffrn_measurement_device 'four-circle diffractometer'
_diffrn_measurement_device_type 'SuperNova, Dual, Cu at zero, AtlasS2'
_diffrn_measurement_method '\w scans'
_diffrn_radiation_type CuK\a
_diffrn_radiation_wavelength 1.54184
_diffrn_reflns_av_R_equivalents 0.0324
_diffrn_reflns_av_unetI/netI 0.0235
_diffrn_reflns_Laue_measured_fraction_full 0.998
_diffrn_reflns_Laue_measured_fraction_max 0.981
_diffrn_reflns_limit_h_max 13
_diffrn_reflns_limit_h_min -13
_diffrn_reflns_limit_k_max 16
_diffrn_reflns_limit_k_min -16
_diffrn_reflns_limit_l_max 22
_diffrn_reflns_limit_l_min -22
_diffrn_reflns_number 51033
_diffrn_reflns_point_group_measured_fraction_full 0.998
_diffrn_reflns_point_group_measured_fraction_max 0.981
_diffrn_reflns_theta_full 67.684
_diffrn_reflns_theta_max 73.683
_diffrn_reflns_theta_min 2.438
_exptl_absorpt_coefficient_mu 1.104
_exptl_absorpt_correction_T_max 1.00000
_exptl_absorpt_correction_T_min 0.90936
_exptl_absorpt_correction_type multi-scan
_exptl_absorpt_process_details
;
CrysAlisPro 1.171.38.27t (Agilent, 2015)
Empirical absorption correction using spherical harmonics,
 implemented in SCALE3 ABSPACK scaling algorithm.
;
_exptl_crystal_colour colorless
_exptl_crystal_density_diffrn 1.234
_exptl_crystal_description block
_exptl_crystal_F_000 1064
_exptl_crystal_size_max 0.115
_exptl_crystal_size_mid 0.055
_exptl_crystal_size_min 0.052
_refine_diff_density_max 0.866
_refine_diff_density_min -0.373
_refine_diff_density_rms 0.045
_refine_ls_extinction_method none
_refine_ls_goodness_of_fit_ref 1.036
_refine_ls_hydrogen_treatment mixed
_refine_ls_matrix_type full
_refine_ls_number_parameters 673
_refine_ls_number_reflns 10647
_refine_ls_number_restraints 435
_refine_ls_restrained_S_all 1.014
_refine_ls_R_factor_all 0.0427
_refine_ls_R_factor_gt 0.0394
_refine_ls_shift/su_max 0.001
_refine_ls_shift/su_mean 0.000
_refine_ls_structure_factor_coef Fsqd
_refine_ls_weighting_details 'w=1/[\s^2^(Fo^2^)+(0.0495P)^2^+1.3867P] where P=(Fo^2^+2Fc^2^)/3'
_refine_ls_weighting_scheme calc
_refine_ls_wR_factor_gt 0.1012
_refine_ls_wR_factor_ref 0.1040
_reflns_Friedel_coverage 0.000
_reflns_number_gt 9813
_reflns_number_total 10647
_reflns_threshold_expression 'I > 2\s(I)'
_cod_data_source_file ja6b05713_si_003.cif
_cod_data_source_block hq-calixpyrrol-mixed-metals
_cod_original_cell_volume 2687.08(9)
_cod_database_code 4130673
_shelx_space_group_comment
;
The symmetry employed for this shelxl refinement is uniquely defined
by the following loop, which should always be used as a source of
symmetry information in preference to the above space-group names.
They are only intended as comments.
;
_olex2_refinement_description
;
1. Fixed Uiso
 At 1.2 times of:
  All C(H) groups, All C(H,H) groups, All N(H) groups
 At 1.5 times of:
  All C(H,H,H) groups, All O(H) groups
2. Restrained distances
 O4-H4
 0.85 with sigma of 0.01
 C50-H4
 1.878814 with sigma of 0.02
 Li1-H4
 2.495811 with sigma of 0.02
3. Uiso/Uaniso restraints and constraints
All non-hydrogen atoms restrained to be isotropic: with sigma of 0.1 and sigma
for terminal atoms of 0.2
4.a Rotating group:
 O5(H5A)
4.b Secondary CH2 refined with riding coordinates:
 C21(H21A,H21B), C22(H22A,H22B), C41(H41A,H41B), C42(H42A,H42B)
4.c Aromatic/amide H refined with riding coordinates:
 N1(H1), N2(H2), N3(H3), N4(H4A), N5(H5), N8(H8), C3(H3A), C4(H4B), C8(H8A),
 C9(H9), C13(H13), C14(H14), C18(H18), C19(H19), C25(H25), C26(H26), C27(H27),
 C30(H30), C31(H31), C32(H32), C36(H36), C37(H37), C38(H38)
4.d Idealised Me refined as rotating group:
 C43(H43A,H43B,H43C), C44(H44A,H44B,H44C), C45(H45A,H45B,H45C), C46(H46A,H46B,
 H46C), C47(H47A,H47B,H47C), C48(H48A,H48B,H48C), C49(H49A,H49B,H49C), C50(H50A,
 H50B,H50C), C52(H52A,H52B,H52C), C51(H51A,H51B,H51C), C53(H53A,H53B,H53C)
4.e Idealised tetrahedral OH refined as rotating group:
 O7(H7)
;
_shelx_shelxl_version_number 2014/7
_olex2_date_sample_data_collection 2016-02-20
_olex2_submission_special_instructions 'No special instructions were received'
_oxdiff_exptl_absorpt_empirical_details
;
Empirical correction (ABSPACK) includes:
- Absorption correction using spherical harmonics
- Frame scaling
;

loop_
_space_group_symop_operation_xyz
'x, y, z'
'-x, -y, -z'

loop_
_atom_site_label
_atom_site_type_symbol
_atom_site_fract_x
_atom_site_fract_y
_atom_site_fract_z
_atom_site_U_iso_or_equiv
_atom_site_adp_type
_atom_site_occupancy
_atom_site_site_symmetry_order
_atom_site_calc_flag
_atom_site_refinement_flags_posn
O1 O 0.43147(11) 0.38007(8) 0.72924(6) 0.0317(3) Uani 1 1 d .
O2 O 0.60469(9) 0.68020(7) 0.73395(5) 0.0212(2) Uani 1 1 d .
O3 O 1.11111(11) 0.53579(10) 0.90022(9) 0.0488(4) Uani 1 1 d .
O4 O 0.34736(10) 0.48120(9) 0.87583(6) 0.0332(3) Uani 1 1 d D
H4 H 0.2735(10) 0.5012(16) 0.8789(9) 0.050 Uiso 1 1 d DR
O5 O 0.61286(9) 0.48067(8) 0.81840(6) 0.0231(2) Uani 1 1 d .
H5A H 0.6576 0.4534 0.7865 0.035 Uiso 1 1 d GR
N1 N 0.62092(10) 0.15227(8) 0.73716(6) 0.0175(2) Uani 1 1 d .
H1 H 0.6589 0.2093 0.7322 0.021 Uiso 1 1 calc R
N2 N 0.86011(10) 0.18632(9) 0.84499(6) 0.0195(2) Uani 1 1 d .
H2 H 0.8401 0.2299 0.8091 0.023 Uiso 1 1 calc R
N3 N 1.05322(10) 0.23381(9) 0.69349(6) 0.0193(2) Uani 1 1 d .
H3 H 1.0049 0.2857 0.6943 0.023 Uiso 1 1 calc R
N4 N 0.80278(10) 0.19682(8) 0.58566(6) 0.0172(2) Uani 1 1 d .
H4A H 0.7992 0.2425 0.6172 0.021 Uiso 1 1 calc R
N5 N 0.90544(11) 0.52365(9) 0.89160(7) 0.0257(3) Uani 1 1 d .
H5 H 0.8450 0.4814 0.8896 0.031 Uiso 1 1 calc R
N6 N 0.75141(11) 0.63642(9) 0.87179(7) 0.0208(2) Uani 1 1 d .
N7 N 0.36483(10) 0.57790(9) 0.70012(6) 0.0184(2) Uani 1 1 d .
N8 N 0.33763(10) 0.44482(9) 0.62575(7) 0.0204(2) Uani 1 1 d .
H8 H 0.3088 0.4281 0.5839 0.024 Uiso 1 1 calc R
C1 C 0.57588(12) 0.15264(10) 0.60174(7) 0.0177(3) Uani 1 1 d .
C2 C 0.57191(12) 0.10625(10) 0.68026(8) 0.0180(3) Uani 1 1 d .
C3 C 0.52241(13) 0.01955(10) 0.71034(8) 0.0226(3) Uani 1 1 d .
H3A H 0.4823 -0.0279 0.6842 0.027 Uiso 1 1 calc R
C4 C 0.54154(13) 0.01306(10) 0.78737(8) 0.0230(3) Uani 1 1 d .
H4B H 0.5169 -0.0396 0.8219 0.028 Uiso 1 1 calc R
C5 C 0.60219(12) 0.09662(10) 0.80301(8) 0.0190(3) Uani 1 1 d .
C6 C 0.63927(12) 0.13257(10) 0.87580(8) 0.0195(3) Uani 1 1 d .
C7 C 0.77743(13) 0.12625(10) 0.88612(8) 0.0199(3) Uani 1 1 d .
C8 C 0.84457(14) 0.06961(11) 0.93593(8) 0.0266(3) Uani 1 1 d .
H8A H 0.8125 0.0212 0.9717 0.032 Uiso 1 1 calc R
C9 C 0.97076(14) 0.09609(12) 0.92459(9) 0.0274(3) Uani 1 1 d .
H9 H 1.0378 0.0685 0.9515 0.033 Uiso 1 1 calc R
C10 C 0.97872(13) 0.16841(10) 0.86804(8) 0.0205(3) Uani 1 1 d .
C11 C 1.08921(12) 0.22261(11) 0.83161(8) 0.0208(3) Uani 1 1 d .
C12 C 1.11042(12) 0.18965(10) 0.75420(8) 0.0199(3) Uani 1 1 d .
C13 C 1.17665(13) 0.11158(11) 0.73003(8) 0.0227(3) Uani 1 1 d .
H13 H 1.2260 0.0673 0.7594 0.027 Uiso 1 1 calc R
C14 C 1.15811(12) 0.10887(11) 0.65324(8) 0.0219(3) Uani 1 1 d .
H14 H 1.1924 0.0622 0.6223 0.026 Uiso 1 1 calc R
C15 C 1.08203(12) 0.18551(10) 0.63161(8) 0.0184(3) Uani 1 1 d .
C16 C 1.03152(12) 0.21870(10) 0.55672(7) 0.0189(3) Uani 1 1 d .
C17 C 0.90836(12) 0.16977(10) 0.54769(7) 0.0178(3) Uani 1 1 d .
C18 C 0.87605(12) 0.09666(10) 0.50458(8) 0.0205(3) Uani 1 1 d .
H18 H 0.9298 0.0636 0.4724 0.025 Uiso 1 1 calc R
C19 C 0.74737(13) 0.07924(10) 0.51676(8) 0.0211(3) Uani 1 1 d .
H19 H 0.7000 0.0324 0.4941 0.025 Uiso 1 1 calc R
C20 C 0.70397(12) 0.14202(10) 0.56701(7) 0.0180(3) Uani 1 1 d .
C21 C 0.53849(12) 0.26227(10) 0.60131(8) 0.0193(3) Uani 1 1 d .
H21A H 0.5967 0.2967 0.6311 0.023 Uiso 1 1 calc R
H21B H 0.5447 0.2927 0.5501 0.023 Uiso 1 1 calc R
C22 C 0.40600(12) 0.27556(11) 0.63254(9) 0.0232(3) Uani 1 1 d .
H22A H 0.3472 0.2741 0.5922 0.028 Uiso 1 1 calc R
H22B H 0.3858 0.2205 0.6696 0.028 Uiso 1 1 calc R
C23 C 0.39256(12) 0.37111(11) 0.66771(8) 0.0216(3) Uani 1 1 d .
C24 C 0.32031(12) 0.54363(10) 0.63966(8) 0.0195(3) Uani 1 1 d .
C25 C 0.25734(14) 0.60219(11) 0.58628(8) 0.0250(3) Uani 1 1 d .
H25 H 0.2271 0.5749 0.5440 0.030 Uiso 1 1 calc R
C26 C 0.24034(14) 0.69994(12) 0.59658(9) 0.0283(3) Uani 1 1 d .
H26 H 0.1979 0.7414 0.5614 0.034 Uiso 1 1 calc R
C27 C 0.28589(14) 0.73756(11) 0.65913(8) 0.0255(3) Uani 1 1 d .
H27 H 0.2749 0.8049 0.6674 0.031 Uiso 1 1 calc R
C28 C 0.34745(12) 0.67493(10) 0.70895(8) 0.0197(3) Uani 1 1 d .
C29 C 0.39715(13) 0.71074(10) 0.77724(8) 0.0200(3) Uani 1 1 d .
C30 C 0.31738(13) 0.74521(11) 0.83118(8) 0.0242(3) Uani 1 1 d .
H30 H 0.2313 0.7486 0.8232 0.029 Uiso 1 1 calc R
C31 C 0.36263(14) 0.77455(12) 0.89625(9) 0.0265(3) Uani 1 1 d .
H31 H 0.3078 0.7984 0.9326 0.032 Uiso 1 1 calc R
C32 C 0.48835(14) 0.76900(11) 0.90827(8) 0.0234(3) Uani 1 1 d .
H32 H 0.5188 0.7877 0.9535 0.028 Uiso 1 1 calc R
C33 C 0.57028(13) 0.73641(10) 0.85485(8) 0.0203(3) Uani 1 1 d .
C34 C 0.52423(12) 0.70937(10) 0.78867(7) 0.0184(3) Uani 1 1 d .
C35 C 0.70471(13) 0.72786(11) 0.86954(7) 0.0203(3) Uani 1 1 d .
C36 C 0.77553(14) 0.80898(11) 0.88204(8) 0.0251(3) Uani 1 1 d .
H36 H 0.7403 0.8729 0.8803 0.030 Uiso 1 1 calc R
C37 C 0.89902(14) 0.79408(12) 0.89721(9) 0.0279(3) Uani 1 1 d .
H37 H 0.9496 0.8484 0.9054 0.033 Uiso 1 1 calc R
C38 C 0.94871(13) 0.70037(12) 0.90042(8) 0.0258(3) Uani 1 1 d .
H38 H 1.0329 0.6889 0.9110 0.031 Uiso 1 1 calc R
C39 C 0.87046(13) 0.62354(11) 0.88748(8) 0.0220(3) Uani 1 1 d .
C40 C 1.01997(14) 0.48410(12) 0.89820(9) 0.0266(3) Uani 1 1 d .
C41 C 1.02792(14) 0.37339(12) 0.90273(8) 0.0268(3) Uani 1 1 d .
H41A H 0.9463 0.3455 0.9182 0.032 Uiso 1 1 calc R
H41B H 1.0874 0.3508 0.9406 0.032 Uiso 1 1 calc R
C42 C 1.06890(12) 0.33557(11) 0.82835(8) 0.0220(3) Uani 1 1 d .
H42A H 1.1467 0.3686 0.8110 0.026 Uiso 1 1 calc R
H42B H 1.0057 0.3540 0.7917 0.026 Uiso 1 1 calc R
C43 C 1.20479(13) 0.19570(12) 0.87611(9) 0.0269(3) Uani 1 1 d .
H43A H 1.2198 0.1248 0.8767 0.040 Uiso 1 1 calc GR
H43B H 1.1918 0.2140 0.9268 0.040 Uiso 1 1 calc GR
H43C H 1.2762 0.2311 0.8531 0.040 Uiso 1 1 calc GR
C44 C 1.12210(13) 0.18807(11) 0.49597(8) 0.0229(3) Uani 1 1 d .
H44A H 1.1344 0.1168 0.5015 0.034 Uiso 1 1 calc GR
H44B H 1.2012 0.2211 0.5001 0.034 Uiso 1 1 calc GR
H44C H 1.0885 0.2068 0.4475 0.034 Uiso 1 1 calc GR
C45 C 1.01629(13) 0.33126(10) 0.54863(8) 0.0219(3) Uani 1 1 d .
H45A H 0.9928 0.3521 0.4982 0.033 Uiso 1 1 calc GR
H45B H 1.0944 0.3623 0.5589 0.033 Uiso 1 1 calc GR
H45C H 0.9520 0.3510 0.5836 0.033 Uiso 1 1 calc GR
C46 C 0.48420(12) 0.09948(11) 0.55683(8) 0.0223(3) Uani 1 1 d .
H46A H 0.4868 0.1284 0.5057 0.033 Uiso 1 1 calc GR
H46B H 0.4009 0.1063 0.5783 0.033 Uiso 1 1 calc GR
H46C H 0.5062 0.0297 0.5577 0.033 Uiso 1 1 calc GR
C47 C 0.57467(14) 0.06753(11) 0.93786(8) 0.0248(3) Uani 1 1 d .
H47A H 0.4851 0.0731 0.9332 0.037 Uiso 1 1 calc GR
H47B H 0.5976 0.0888 0.9857 0.037 Uiso 1 1 calc GR
H47C H 0.5999 -0.0010 0.9343 0.037 Uiso 1 1 calc GR
C48 C 0.59556(13) 0.23913(11) 0.88117(8) 0.0221(3) Uani 1 1 d .
H48A H 0.6357 0.2815 0.8416 0.033 Uiso 1 1 calc GR
H48B H 0.6172 0.2612 0.9291 0.033 Uiso 1 1 calc GR
H48C H 0.5060 0.2426 0.8763 0.033 Uiso 1 1 calc GR
C49 C 0.64633(18) 0.76058(13) 0.68420(10) 0.0401(4) Uani 1 1 d .
H49A H 0.7050 0.7365 0.6477 0.060 Uiso 1 1 calc GR
H49B H 0.6868 0.8093 0.7119 0.060 Uiso 1 1 calc GR
H49C H 0.5757 0.7910 0.6590 0.060 Uiso 1 1 calc GR
C50 C 0.38321(17) 0.44161(19) 0.94542(10) 0.0505(5) Uani 1 1 d D
H50A H 0.4705 0.4229 0.9428 0.076 Uiso 1 1 calc GR
H50B H 0.3332 0.3835 0.9606 0.076 Uiso 1 1 calc GR
H50C H 0.3710 0.4908 0.9814 0.076 Uiso 1 1 calc GR
Li1 Li 0.4450(2) 0.48897(18) 0.78598(14) 0.0243(5) Uani 1 1 d D
O7 O 0.89274(13) 0.55673(10) 0.62910(7) 0.0442(3) Uani 1 1 d .
H7 H 0.8631 0.5036 0.6480 0.066 Uiso 1 1 calc GR
C52 C 0.94141(19) 0.60881(15) 0.68391(11) 0.0450(5) Uani 1 1 d .
H52A H 0.8764 0.6213 0.7207 0.068 Uiso 1 1 calc GR
H52B H 0.9745 0.6715 0.6620 0.068 Uiso 1 1 calc GR
H52C H 1.0077 0.5704 0.7077 0.068 Uiso 1 1 calc GR
O6 O 0.71180(11) 0.58817(9) 0.52599(6) 0.0310(2) Uani 1 1 d .
H6 H 0.777(2) 0.5855(18) 0.5568(14) 0.056(7) Uiso 1 1 d .
C51 C 0.61041(15) 0.55179(14) 0.57076(9) 0.0360(4) Uani 1 1 d .
H51A H 0.6162 0.5745 0.6203 0.054 Uiso 1 1 calc GR
H51B H 0.6114 0.4798 0.5740 0.054 Uiso 1 1 calc GR
H51C H 0.5335 0.5759 0.5490 0.054 Uiso 1 1 calc GR
N9 N 1.01882(19) 0.84548(14) 0.71758(14) 0.0696(6) Uani 1 1 d .
C53 C 0.87726(15) 0.99854(13) 0.71473(11) 0.0364(4) Uani 1 1 d .
H53A H 0.8619 1.0222 0.6636 0.055 Uiso 1 1 calc GR
H53B H 0.9177 1.0502 0.7395 0.055 Uiso 1 1 calc GR
H53C H 0.7988 0.9813 0.7406 0.055 Uiso 1 1 calc GR
C54 C 0.95611(16) 0.91271(13) 0.71554(10) 0.0364(4) Uani 1 1 d .
Cl1 Cl 0.79093(3) 0.36089(2) 0.71459(2) 0.01886(8) Uani 1 1 d .
H5B H 0.656(2) 0.5316(16) 0.8322(12) 0.044(6) Uiso 1 1 d .

loop_
_atom_site_aniso_label
_atom_site_aniso_U_11
_atom_site_aniso_U_22
_atom_site_aniso_U_33
_atom_site_aniso_U_23
_atom_site_aniso_U_13
_atom_site_aniso_U_12
O1 0.0399(6) 0.0229(5) 0.0339(6) -0.0058(4) -0.0190(5) 0.0068(5)
O2 0.0215(5) 0.0209(5) 0.0211(5) -0.0034(4) 0.0017(4) 0.0029(4)
O3 0.0197(6) 0.0347(7) 0.0955(11) -0.0236(7) -0.0106(6) 0.0044(5)
O4 0.0215(5) 0.0444(7) 0.0320(6) 0.0056(5) 0.0004(4) 0.0082(5)
O5 0.0210(5) 0.0199(5) 0.0289(5) -0.0047(4) -0.0014(4) 0.0002(4)
N1 0.0171(5) 0.0163(5) 0.0193(6) -0.0010(4) -0.0010(4) -0.0021(4)
N2 0.0184(5) 0.0206(6) 0.0188(5) 0.0029(4) -0.0032(4) 0.0017(4)
N3 0.0161(5) 0.0205(6) 0.0215(6) -0.0020(5) -0.0043(4) 0.0036(4)
N4 0.0154(5) 0.0186(6) 0.0179(5) -0.0029(4) -0.0023(4) -0.0006(4)
N5 0.0186(6) 0.0231(6) 0.0358(7) -0.0034(5) -0.0048(5) 0.0012(5)
N6 0.0182(5) 0.0220(6) 0.0224(6) -0.0031(5) -0.0018(4) 0.0008(5)
N7 0.0162(5) 0.0193(6) 0.0199(6) -0.0019(4) -0.0018(4) 0.0028(4)
N8 0.0192(5) 0.0215(6) 0.0212(6) -0.0044(5) -0.0047(4) 0.0021(4)
C1 0.0144(6) 0.0185(7) 0.0207(6) -0.0035(5) -0.0032(5) 0.0007(5)
C2 0.0143(6) 0.0172(6) 0.0229(7) -0.0042(5) -0.0018(5) 0.0017(5)
C3 0.0209(7) 0.0180(7) 0.0294(7) -0.0037(6) -0.0036(6) -0.0026(5)
C4 0.0224(7) 0.0174(7) 0.0287(7) 0.0020(6) -0.0002(6) -0.0020(5)
C5 0.0166(6) 0.0188(7) 0.0212(7) 0.0001(5) 0.0009(5) 0.0007(5)
C6 0.0202(6) 0.0182(7) 0.0196(7) 0.0003(5) 0.0013(5) 0.0002(5)
C7 0.0224(7) 0.0187(7) 0.0186(6) -0.0011(5) -0.0008(5) 0.0010(5)
C8 0.0288(7) 0.0253(8) 0.0246(7) 0.0070(6) -0.0042(6) 0.0009(6)
C9 0.0254(7) 0.0284(8) 0.0279(8) 0.0056(6) -0.0092(6) 0.0043(6)
C10 0.0197(6) 0.0221(7) 0.0201(7) -0.0025(5) -0.0057(5) 0.0045(5)
C11 0.0164(6) 0.0246(7) 0.0217(7) -0.0014(5) -0.0062(5) 0.0032(5)
C12 0.0139(6) 0.0228(7) 0.0227(7) 0.0006(5) -0.0042(5) 0.0000(5)
C13 0.0180(6) 0.0235(7) 0.0263(7) 0.0008(6) -0.0040(5) 0.0041(5)
C14 0.0167(6) 0.0238(7) 0.0253(7) -0.0026(6) 0.0003(5) 0.0022(5)
C15 0.0126(6) 0.0212(7) 0.0214(7) -0.0012(5) -0.0006(5) -0.0020(5)
C16 0.0158(6) 0.0208(7) 0.0201(7) -0.0001(5) -0.0011(5) -0.0002(5)
C17 0.0162(6) 0.0196(7) 0.0174(6) 0.0008(5) -0.0025(5) 0.0023(5)
C18 0.0182(6) 0.0201(7) 0.0234(7) -0.0033(5) -0.0017(5) 0.0034(5)
C19 0.0188(6) 0.0195(7) 0.0258(7) -0.0047(5) -0.0045(5) 0.0003(5)
C20 0.0157(6) 0.0194(7) 0.0191(6) -0.0011(5) -0.0041(5) -0.0001(5)
C21 0.0166(6) 0.0186(7) 0.0230(7) -0.0018(5) -0.0052(5) 0.0014(5)
C22 0.0153(6) 0.0213(7) 0.0343(8) -0.0078(6) -0.0063(6) 0.0021(5)
C23 0.0145(6) 0.0213(7) 0.0297(7) -0.0053(6) -0.0042(5) 0.0016(5)
C24 0.0157(6) 0.0219(7) 0.0209(7) -0.0019(5) -0.0001(5) 0.0025(5)
C25 0.0252(7) 0.0281(8) 0.0222(7) -0.0030(6) -0.0065(6) 0.0040(6)
C26 0.0301(8) 0.0271(8) 0.0274(8) 0.0028(6) -0.0092(6) 0.0064(6)
C27 0.0271(7) 0.0204(7) 0.0292(8) -0.0013(6) -0.0063(6) 0.0059(6)
C28 0.0168(6) 0.0193(7) 0.0230(7) -0.0015(5) -0.0009(5) 0.0025(5)
C29 0.0213(7) 0.0164(6) 0.0223(7) -0.0017(5) -0.0019(5) 0.0030(5)
C30 0.0192(7) 0.0254(7) 0.0281(7) -0.0040(6) -0.0006(6) 0.0041(6)
C31 0.0243(7) 0.0293(8) 0.0266(7) -0.0081(6) 0.0030(6) 0.0043(6)
C32 0.0259(7) 0.0237(7) 0.0212(7) -0.0052(6) -0.0014(5) 0.0018(6)
C33 0.0205(7) 0.0177(7) 0.0227(7) -0.0019(5) -0.0015(5) 0.0020(5)
C34 0.0197(6) 0.0149(6) 0.0205(6) -0.0021(5) 0.0011(5) 0.0035(5)
C35 0.0209(7) 0.0231(7) 0.0173(6) -0.0036(5) -0.0008(5) 0.0011(5)
C36 0.0263(7) 0.0219(7) 0.0279(7) -0.0061(6) -0.0022(6) 0.0014(6)
C37 0.0259(7) 0.0262(8) 0.0327(8) -0.0087(6) -0.0040(6) -0.0042(6)
C38 0.0199(7) 0.0298(8) 0.0285(7) -0.0056(6) -0.0043(6) -0.0007(6)
C39 0.0199(6) 0.0239(7) 0.0223(7) -0.0030(5) -0.0020(5) 0.0022(5)
C40 0.0216(7) 0.0306(8) 0.0290(8) -0.0095(6) -0.0058(6) 0.0052(6)
C41 0.0253(7) 0.0291(8) 0.0268(7) -0.0047(6) -0.0062(6) 0.0063(6)
C42 0.0175(6) 0.0247(7) 0.0242(7) -0.0030(6) -0.0055(5) 0.0003(5)
C43 0.0201(7) 0.0333(8) 0.0281(8) -0.0042(6) -0.0102(6) 0.0061(6)
C44 0.0184(6) 0.0265(7) 0.0237(7) -0.0013(6) 0.0009(5) -0.0010(5)
C45 0.0201(6) 0.0218(7) 0.0233(7) 0.0007(5) -0.0003(5) -0.0016(5)
C46 0.0171(6) 0.0240(7) 0.0272(7) -0.0088(6) -0.0048(5) 0.0001(5)
C47 0.0273(7) 0.0237(7) 0.0227(7) 0.0010(6) 0.0047(6) -0.0017(6)
C48 0.0224(7) 0.0211(7) 0.0227(7) -0.0019(5) 0.0004(5) 0.0018(5)
C49 0.0502(10) 0.0308(9) 0.0375(9) -0.0006(7) 0.0197(8) -0.0031(8)
C50 0.0319(9) 0.0904(17) 0.0293(9) -0.0050(10) -0.0047(7) 0.0106(10)
Li1 0.0257(12) 0.0224(12) 0.0249(12) -0.0010(10) -0.0054(10) 0.0025(10)
O7 0.0518(8) 0.0431(8) 0.0371(7) 0.0033(6) -0.0066(6) -0.0124(6)
C52 0.0459(11) 0.0451(11) 0.0432(10) 0.0058(8) -0.0084(8) -0.0091(9)
O6 0.0297(6) 0.0396(7) 0.0238(5) -0.0033(5) 0.0026(4) -0.0101(5)
C51 0.0305(8) 0.0481(11) 0.0295(8) -0.0033(7) 0.0033(7) -0.0109(7)
N9 0.0558(11) 0.0401(10) 0.1106(18) -0.0056(11) 0.0257(12) 0.0144(9)
C53 0.0266(8) 0.0277(8) 0.0535(11) 0.0040(7) 0.0021(7) 0.0007(6)
C54 0.0327(8) 0.0339(9) 0.0421(10) -0.0033(7) 0.0075(7) -0.0001(7)
Cl1 0.01678(15) 0.01692(16) 0.02289(16) -0.00071(12) -0.00309(11) 0.00075(11)

loop_
_atom_type_symbol
_atom_type_description
_atom_type_scat_dispersion_real
_atom_type_scat_dispersion_imag
_atom_type_scat_source
C C 0.0181 0.0091 'International Tables Vol C Tables 4.2.6.8 and 6.1.1.4'
H H 0.0000 0.0000 'International Tables Vol C Tables 4.2.6.8 and 6.1.1.4'
Cl Cl 0.3639 0.7018 'International Tables Vol C Tables 4.2.6.8 and 6.1.1.4'
Li Li 0.0008 0.0003 'International Tables Vol C Tables 4.2.6.8 and 6.1.1.4'
N N 0.0311 0.0180 'International Tables Vol C Tables 4.2.6.8 and 6.1.1.4'
O O 0.0492 0.0322 'International Tables Vol C Tables 4.2.6.8 and 6.1.1.4'

loop_
_geom_angle_atom_site_label_1
_geom_angle_atom_site_label_2
_geom_angle_atom_site_label_3
_geom_angle
C23 O1 Li1 132.66(12)
C34 O2 C49 112.66(11)
C50 O4 H4 109.4(11)
C50 O4 Li1 126.92(13)
Li1 O4 H4 123.7(11)
H5A O5 H5B 106.8
Li1 O5 H5A 109.3
Li1 O5 H5B 124.4(14)
C2 N1 H1 124.8
C2 N1 C5 110.47(11)
C5 N1 H1 124.8
C7 N2 H2 124.8
C7 N2 C10 110.49(11)
C10 N2 H2 124.8
C12 N3 H3 124.7
C15 N3 H3 124.7
C15 N3 C12 110.67(12)
C17 N4 H4A 124.9
C20 N4 H4A 124.9
C20 N4 C17 110.20(11)
C39 N5 H5 115.7
C40 N5 H5 115.7
C40 N5 C39 128.62(13)
C39 N6 C35 118.34(12)
C24 N7 C28 117.09(12)
C24 N7 Li1 124.07(12)
C28 N7 Li1 118.59(11)
C23 N8 H8 115.3
C23 N8 C24 129.32(12)
C24 N8 H8 115.3
C2 C1 C20 110.17(10)
C2 C1 C21 109.70(11)
C2 C1 C46 108.80(11)
C20 C1 C21 110.69(11)
C20 C1 C46 108.50(11)
C46 C1 C21 108.94(11)
N1 C2 C1 121.78(12)
C3 C2 N1 106.90(12)
C3 C2 C1 131.31(13)
C2 C3 H3A 126.0
C2 C3 C4 108.07(12)
C4 C3 H3A 126.0
C3 C4 H4B 126.2
C5 C4 C3 107.67(12)
C5 C4 H4B 126.2
N1 C5 C6 121.91(12)
C4 C5 N1 106.88(12)
C4 C5 C6 131.12(13)
C5 C6 C7 112.48(11)
C5 C6 C47 107.73(11)
C5 C6 C48 109.86(11)
C7 C6 C47 108.51(11)
C7 C6 C48 109.60(11)
C47 C6 C48 108.57(12)
N2 C7 C6 122.51(12)
C8 C7 N2 106.79(12)
C8 C7 C6 130.62(13)
C7 C8 H8A 126.0
C7 C8 C9 107.96(13)
C9 C8 H8A 126.0
C8 C9 H9 126.0
C10 C9 C8 108.02(12)
C10 C9 H9 126.0
N2 C10 C11 122.09(12)
C9 C10 N2 106.74(12)
C9 C10 C11 131.17(13)
C10 C11 C12 109.04(11)
C10 C11 C42 110.98(12)
C10 C11 C43 109.19(12)
C12 C11 C42 110.26(11)
C12 C11 C43 108.11(12)
C43 C11 C42 109.20(11)
N3 C12 C11 122.73(12)
C13 C12 N3 106.62(12)
C13 C12 C11 130.48(12)
C12 C13 H13 126.1
C12 C13 C14 107.84(12)
C14 C13 H13 126.1
C13 C14 H14 126.0
C15 C14 C13 108.01(13)
C15 C14 H14 126.0
N3 C15 C16 121.83(12)
C14 C15 N3 106.86(12)
C14 C15 C16 131.31(13)
C15 C16 C44 109.04(11)
C15 C16 C45 110.54(11)
C17 C16 C15 109.81(11)
C17 C16 C44 108.66(11)
C17 C16 C45 109.96(11)
C44 C16 C45 108.79(11)
N4 C17 C16 121.86(12)
C18 C17 N4 107.16(11)
C18 C17 C16 130.98(13)
C17 C18 H18 126.2
C17 C18 C19 107.65(12)
C19 C18 H18 126.2
C18 C19 H19 126.0
C20 C19 C18 107.93(12)
C20 C19 H19 126.0
N4 C20 C1 122.49(12)
C19 C20 N4 107.06(12)
C19 C20 C1 130.40(12)
C1 C21 H21A 109.2
C1 C21 H21B 109.2
H21A C21 H21B 107.9
C22 C21 C1 112.07(11)
C22 C21 H21A 109.2
C22 C21 H21B 109.2
C21 C22 H22A 109.4
C21 C22 H22B 109.4
H22A C22 H22B 108.0
C23 C22 C21 111.08(11)
C23 C22 H22A 109.4
C23 C22 H22B 109.4
O1 C23 N8 123.98(14)
O1 C23 C22 120.82(13)
N8 C23 C22 115.19(12)
N7 C24 N8 120.36(12)
N7 C24 C25 123.42(13)
C25 C24 N8 116.21(13)
C24 C25 H25 120.8
C26 C25 C24 118.45(14)
C26 C25 H25 120.8
C25 C26 H26 120.3
C25 C26 C27 119.30(13)
C27 C26 H26 120.3
C26 C27 H27 120.7
C28 C27 C26 118.62(14)
C28 C27 H27 120.7
N7 C28 C27 123.11(13)
N7 C28 C29 115.82(12)
C27 C28 C29 121.05(13)
C30 C29 C28 120.28(12)
C30 C29 C34 119.07(13)
C34 C29 C28 120.64(13)
C29 C30 H30 119.7
C31 C30 C29 120.53(13)
C31 C30 H30 119.7
C30 C31 H31 120.1
C30 C31 C32 119.85(14)
C32 C31 H31 120.1
C31 C32 H32 119.6
C31 C32 C33 120.81(13)
C33 C32 H32 119.6
C32 C33 C34 118.95(13)
C32 C33 C35 120.17(13)
C34 C33 C35 120.85(13)
O2 C34 C29 119.59(12)
O2 C34 C33 119.73(12)
C33 C34 C29 120.68(13)
N6 C35 C33 115.54(12)
N6 C35 C36 122.44(13)
C36 C35 C33 122.00(13)
C35 C36 H36 120.9
C37 C36 C35 118.23(14)
C37 C36 H36 120.9
C36 C37 H37 119.9
C38 C37 C36 120.26(14)
C38 C37 H37 119.9
C37 C38 H38 121.3
C37 C38 C39 117.42(13)
C39 C38 H38 121.3
N6 C39 N5 112.27(12)
N6 C39 C38 123.31(14)
C38 C39 N5 124.39(13)
O3 C40 N5 121.43(15)
O3 C40 C41 122.25(14)
N5 C40 C41 116.32(13)
C40 C41 H41A 109.3
C40 C41 H41B 109.3
C40 C41 C42 111.74(13)
H41A C41 H41B 107.9
C42 C41 H41A 109.3
C42 C41 H41B 109.3
C11 C42 H42A 108.8
C11 C42 H42B 108.8
C41 C42 C11 113.79(12)
C41 C42 H42A 108.8
C41 C42 H42B 108.8
H42A C42 H42B 107.7
C11 C43 H43A 109.5
C11 C43 H43B 109.5
C11 C43 H43C 109.5
H43A C43 H43B 109.5
H43A C43 H43C 109.5
H43B C43 H43C 109.5
C16 C44 H44A 109.5
C16 C44 H44B 109.5
C16 C44 H44C 109.5
H44A C44 H44B 109.5
H44A C44 H44C 109.5
H44B C44 H44C 109.5
C16 C45 H45A 109.5
C16 C45 H45B 109.5
C16 C45 H45C 109.5
H45A C45 H45B 109.5
H45A C45 H45C 109.5
H45B C45 H45C 109.5
C1 C46 H46A 109.5
C1 C46 H46B 109.5
C1 C46 H46C 109.5
H46A C46 H46B 109.5
H46A C46 H46C 109.5
H46B C46 H46C 109.5
C6 C47 H47A 109.5
C6 C47 H47B 109.5
C6 C47 H47C 109.5
H47A C47 H47B 109.5
H47A C47 H47C 109.5
H47B C47 H47C 109.5
C6 C48 H48A 109.5
C6 C48 H48B 109.5
C6 C48 H48C 109.5
H48A C48 H48B 109.5
H48A C48 H48C 109.5
H48B C48 H48C 109.5
O2 C49 H49A 109.5
O2 C49 H49B 109.5
O2 C49 H49C 109.5
H49A C49 H49B 109.5
H49A C49 H49C 109.5
H49B C49 H49C 109.5
O4 C50 H50A 109.5
O4 C50 H50B 109.5
O4 C50 H50C 109.5
H50A C50 H50B 109.5
H50A C50 H50C 109.5
H50B C50 H50C 109.5
O1 Li1 O4 114.91(14)
O1 Li1 O5 103.44(13)
O1 Li1 N7 89.12(11)
O4 Li1 O5 104.02(12)
O4 Li1 N7 113.17(13)
O5 Li1 N7 130.92(14)
C52 O7 H7 109.5
O7 C52 H52A 109.5
O7 C52 H52B 109.5
O7 C52 H52C 109.5
H52A C52 H52B 109.5
H52A C52 H52C 109.5
H52B C52 H52C 109.5
C51 O6 H6 104.7(15)
O6 C51 H51A 109.5
O6 C51 H51B 109.5
O6 C51 H51C 109.5
H51A C51 H51B 109.5
H51A C51 H51C 109.5
H51B C51 H51C 109.5
H53A C53 H53B 109.5
H53A C53 H53C 109.5
H53B C53 H53C 109.5
C54 C53 H53A 109.5
C54 C53 H53B 109.5
C54 C53 H53C 109.5
N9 C54 C53 178.6(2)

loop_
_geom_bond_atom_site_label_1
_geom_bond_atom_site_label_2
_geom_bond_distance
O1 C23 1.2247(18)
O1 Li1 1.886(3)
O2 C34 1.3833(17)
O2 C49 1.4318(19)
O3 C40 1.222(2)
O4 H4 0.847(9)
O4 C50 1.403(2)
O4 Li1 1.914(3)
O5 H5A 0.8508
O5 Li1 1.934(3)
O5 H5B 0.90(2)
N1 H1 0.8800
N1 C2 1.3757(17)
N1 C5 1.3768(17)
N2 H2 0.8800
N2 C7 1.3801(18)
N2 C10 1.3815(17)
N3 H3 0.8800
N3 C12 1.3801(17)
N3 C15 1.3756(19)
N4 H4A 0.8800
N4 C17 1.3820(18)
N4 C20 1.3781(17)
N5 H5 0.8800
N5 C39 1.4112(19)
N5 C40 1.3578(19)
N6 C35 1.3436(19)
N6 C39 1.3400(18)
N7 C24 1.3346(18)
N7 C28 1.3591(18)
N7 Li1 2.110(3)
N8 H8 0.8800
N8 C23 1.3616(18)
N8 C24 1.4034(19)
C1 C2 1.5156(19)
C1 C20 1.5188(18)
C1 C21 1.5490(19)
C1 C46 1.5299(18)
C2 C3 1.3695(19)
C3 H3A 0.9500
C3 C4 1.419(2)
C4 H4B 0.9500
C4 C5 1.375(2)
C5 C6 1.5157(19)
C6 C7 1.5184(19)
C6 C47 1.5334(18)
C6 C48 1.5379(19)
C7 C8 1.3702(19)
C8 H8A 0.9500
C8 C9 1.423(2)
C9 H9 0.9500
C9 C10 1.370(2)
C10 C11 1.518(2)
C11 C12 1.522(2)
C11 C42 1.554(2)
C11 C43 1.5423(18)
C12 C13 1.376(2)
C13 H13 0.9500
C13 C14 1.421(2)
C14 H14 0.9500
C14 C15 1.3709(19)
C15 C16 1.5202(18)
C16 C17 1.5174(18)
C16 C44 1.536(2)
C16 C45 1.5415(19)
C17 C18 1.372(2)
C18 H18 0.9500
C18 C19 1.4251(19)
C19 H19 0.9500
C19 C20 1.373(2)
C21 H21A 0.9900
C21 H21B 0.9900
C21 C22 1.5435(19)
C22 H22A 0.9900
C22 H22B 0.9900
C22 C23 1.503(2)
C24 C25 1.4018(19)
C25 H25 0.9500
C25 C26 1.374(2)
C26 H26 0.9500
C26 C27 1.391(2)
C27 H27 0.9500
C27 C28 1.3824(19)
C28 C29 1.4890(19)
C29 C30 1.395(2)
C29 C34 1.4014(19)
C30 H30 0.9500
C30 C31 1.385(2)
C31 H31 0.9500
C31 C32 1.390(2)
C32 H32 0.9500
C32 C33 1.393(2)
C33 C34 1.396(2)
C33 C35 1.4942(19)
C35 C36 1.390(2)
C36 H36 0.9500
C36 C37 1.388(2)
C37 H37 0.9500
C37 C38 1.384(2)
C38 H38 0.9500
C38 C39 1.393(2)
C40 C41 1.510(2)
C41 H41A 0.9900
C41 H41B 0.9900
C41 C42 1.538(2)
C42 H42A 0.9900
C42 H42B 0.9900
C43 H43A 0.9800
C43 H43B 0.9800
C43 H43C 0.9800
C44 H44A 0.9800
C44 H44B 0.9800
C44 H44C 0.9800
C45 H45A 0.9800
C45 H45B 0.9800
C45 H45C 0.9800
C46 H46A 0.9800
C46 H46B 0.9800
C46 H46C 0.9800
C47 H47A 0.9800
C47 H47B 0.9800
C47 H47C 0.9800
C48 H48A 0.9800
C48 H48B 0.9800
C48 H48C 0.9800
C49 H49A 0.9800
C49 H49B 0.9800
C49 H49C 0.9800
C50 H50A 0.9800
C50 H50B 0.9800
C50 H50C 0.9800
O7 H7 0.8400
O7 C52 1.390(2)
C52 H52A 0.9800
C52 H52B 0.9800
C52 H52C 0.9800
O6 H6 0.91(3)
O6 C51 1.4155(19)
C51 H51A 0.9800
C51 H51B 0.9800
C51 H51C 0.9800
N9 C54 1.139(3)
C53 H53A 0.9800
C53 H53B 0.9800
C53 H53C 0.9800
C53 C54 1.447(2)

loop_
_geom_torsion_atom_site_label_1
_geom_torsion_atom_site_label_2
_geom_torsion_atom_site_label_3
_geom_torsion_atom_site_label_4
_geom_torsion
O3 C40 C41 C42 -79.27(19)
N1 C2 C3 C4 0.20(16)
N1 C5 C6 C7 -75.73(16)
N1 C5 C6 C47 164.74(12)
N1 C5 C6 C48 46.65(17)
N2 C7 C8 C9 -0.02(18)
N2 C10 C11 C12 -69.25(17)
N2 C10 C11 C42 52.40(17)
N2 C10 C11 C43 172.83(13)
N3 C12 C13 C14 -0.24(15)
N3 C15 C16 C17 -88.45(15)
N3 C15 C16 C44 152.60(12)
N3 C15 C16 C45 33.04(17)
N4 C17 C18 C19 0.11(15)
N5 C40 C41 C42 100.63(16)
N6 C35 C36 C37 0.2(2)
N7 C24 C25 C26 0.0(2)
N7 C28 C29 C30 -114.87(15)
N7 C28 C29 C34 64.43(17)
N8 C24 C25 C26 -178.64(13)
C1 C2 C3 C4 -178.37(13)
C1 C21 C22 C23 150.78(12)
C2 N1 C5 C4 0.80(15)
C2 N1 C5 C6 -175.93(12)
C2 C1 C20 N4 -73.68(16)
C2 C1 C20 C19 103.49(16)
C2 C1 C21 C22 -61.20(14)
C2 C3 C4 C5 0.29(17)
C3 C4 C5 N1 -0.65(16)
C3 C4 C5 C6 175.66(14)
C4 C5 C6 C7 108.43(17)
C4 C5 C6 C47 -11.1(2)
C4 C5 C6 C48 -129.19(16)
C5 N1 C2 C1 178.11(12)
C5 N1 C2 C3 -0.62(15)
C5 C6 C7 N2 69.69(17)
C5 C6 C7 C8 -114.10(17)
C6 C7 C8 C9 -176.68(15)
C7 N2 C10 C9 -0.08(17)
C7 N2 C10 C11 178.83(13)
C7 C8 C9 C10 -0.03(19)
C8 C9 C10 N2 0.06(18)
C8 C9 C10 C11 -178.71(15)
C9 C10 C11 C12 109.36(18)
C9 C10 C11 C42 -128.99(17)
C9 C10 C11 C43 -8.6(2)
C10 N2 C7 C6 177.06(13)
C10 N2 C7 C8 0.06(17)
C10 C11 C12 N3 87.90(15)
C10 C11 C12 C13 -86.72(17)
C10 C11 C42 C41 50.54(15)
C11 C12 C13 C14 175.04(13)
C12 N3 C15 C14 0.44(15)
C12 N3 C15 C16 -179.93(11)
C12 C11 C42 C41 171.48(11)
C12 C13 C14 C15 0.52(16)
C13 C14 C15 N3 -0.58(15)
C13 C14 C15 C16 179.84(13)
C14 C15 C16 C17 91.07(17)
C14 C15 C16 C44 -27.9(2)
C14 C15 C16 C45 -147.43(14)
C15 N3 C12 C11 -175.85(12)
C15 N3 C12 C13 -0.12(15)
C15 C16 C17 N4 72.64(16)
C15 C16 C17 C18 -107.94(16)
C16 C17 C18 C19 -179.37(13)
C17 N4 C20 C1 177.90(11)
C17 N4 C20 C19 0.16(15)
C17 C18 C19 C20 -0.01(16)
C18 C19 C20 N4 -0.09(15)
C18 C19 C20 C1 -177.59(13)
C20 N4 C17 C16 179.37(11)
C20 N4 C17 C18 -0.17(15)
C20 C1 C2 N1 77.14(16)
C20 C1 C2 C3 -104.48(17)
C20 C1 C21 C22 177.02(11)
C21 C1 C2 N1 -44.95(16)
C21 C1 C2 C3 133.43(15)
C21 C1 C20 N4 47.83(16)
C21 C1 C20 C19 -135.01(15)
C21 C22 C23 O1 -77.74(18)
C21 C22 C23 N8 100.89(14)
C23 O1 Li1 O4 116.15(18)
C23 O1 Li1 O5 -131.17(16)
C23 O1 Li1 N7 0.9(2)
C23 N8 C24 N7 2.7(2)
C23 N8 C24 C25 -178.61(14)
C24 N7 C28 C27 0.6(2)
C24 N7 C28 C29 179.47(12)
C24 N8 C23 O1 4.2(2)
C24 N8 C23 C22 -174.39(13)
C24 C25 C26 C27 0.1(2)
C25 C26 C27 C28 0.2(2)
C26 C27 C28 N7 -0.6(2)
C26 C27 C28 C29 -179.40(14)
C27 C28 C29 C30 64.04(19)
C27 C28 C29 C34 -116.66(16)
C28 N7 C24 N8 178.27(12)
C28 N7 C24 C25 -0.3(2)
C28 C29 C30 C31 177.13(13)
C28 C29 C34 O2 4.05(19)
C28 C29 C34 C33 -175.48(12)
C29 C30 C31 C32 -0.5(2)
C30 C29 C34 O2 -176.64(12)
C30 C29 C34 C33 3.8(2)
C30 C31 C32 C33 1.6(2)
C31 C32 C33 C34 0.1(2)
C31 C32 C33 C35 -178.08(14)
C32 C33 C34 O2 177.69(12)
C32 C33 C34 C29 -2.8(2)
C32 C33 C35 N6 115.71(15)
C32 C33 C35 C36 -62.56(19)
C33 C35 C36 C37 178.30(14)
C34 C29 C30 C31 -2.2(2)
C34 C33 C35 N6 -62.41(18)
C34 C33 C35 C36 119.32(16)
C35 N6 C39 N5 177.06(12)
C35 N6 C39 C38 -1.1(2)
C35 C33 C34 O2 -4.2(2)
C35 C33 C34 C29 175.35(13)
C35 C36 C37 C38 -0.7(2)
C36 C37 C38 C39 0.4(2)
C37 C38 C39 N5 -177.38(14)
C37 C38 C39 N6 0.5(2)
C39 N5 C40 O3 -1.2(3)
C39 N5 C40 C41 178.86(14)
C39 N6 C35 C33 -177.55(12)
C39 N6 C35 C36 0.7(2)
C40 N5 C39 N6 172.05(14)
C40 N5 C39 C38 -9.9(2)
C40 C41 C42 C11 175.13(11)
C42 C11 C12 N3 -34.18(17)
C42 C11 C12 C13 151.19(14)
C43 C11 C12 N3 -153.49(13)
C43 C11 C12 C13 31.9(2)
C43 C11 C42 C41 -69.88(15)
C44 C16 C17 N4 -168.17(12)
C44 C16 C17 C18 11.24(19)
C45 C16 C17 N4 -49.20(16)
C45 C16 C17 C18 130.21(15)
C46 C1 C2 N1 -164.03(12)
C46 C1 C2 C3 14.4(2)
C46 C1 C20 N4 167.31(12)
C46 C1 C20 C19 -15.5(2)
C46 C1 C21 C22 57.79(15)
C47 C6 C7 N2 -171.24(13)
C47 C6 C7 C8 5.0(2)
C48 C6 C7 N2 -52.84(17)
C48 C6 C7 C8 123.37(17)
C49 O2 C34 C29 90.80(16)
C49 O2 C34 C33 -89.68(16)
Li1 O1 C23 N8 -5.3(3)
Li1 O1 C23 C22 173.21(15)
Li1 N7 C24 N8 -7.45(19)
Li1 N7 C24 C25 174.01(14)
Li1 N7 C28 C27 -174.02(14)
Li1 N7 C28 C29 4.86(17)
